data_1567032
loop_
_publ_author_name
'Mol\<canov, Kre\<simir'
'Mila\<sinovi\'c, Valentina'
'Koji\'c-Prodi\'c, Biserka'
'Maltar-Strme\<cki, Nadica'
'You, Jiangyang'
'\<Santi\'c, Ana'
'Kani\<zaj, Lidija'
'Stilinovi\'c, Vladimir'
'Fotovi\'c, Luka'

_publ_section_title
;
 Semiconductive 2D arrays of pancake-bonded oligomers of partially charged
 TCNQ radicals
;
_journal_issue 4
_journal_name_full IUCrJ
_journal_page_first
;
;
_journal_paper_doi 10.1107/S2052252522004717
_journal_volume 9
_journal_year 2022
_chemical_formula_moiety 'C12 H8 N2, 2(C12 H4 N4)'
_chemical_formula_sum 'C36 H16 N10'
_chemical_formula_weight 588.59
_space_group_IT_number 2
_space_group_name_Hall '-P 1'
_space_group_name_H-M_alt 'P -1'
_symmetry_cell_setting triclinic
_symmetry_space_group_name_Hall '-P 1'
_symmetry_space_group_name_H-M 'P -1'
_atom_sites_solution_hydrogens geom
_audit_creation_date 2020-10-02T14:53:28-00:00
_audit_creation_method 'WinGX routine CIF_UPDATE'
_cell_angle_alpha 89.176(10)
_cell_angle_beta 82.570(9)
_cell_angle_gamma 69.284(14)
_cell_formula_units_Z 1
_cell_length_a 7.2179(10)
_cell_length_b 7.6887(14)
_cell_length_c 14.5445(13)
_cell_measurement_reflns_used 2275
_cell_measurement_temperature 293(2)
_cell_measurement_theta_max 74.721
_cell_measurement_theta_min 6.145
_cell_volume 748.2(2)
_computing_cell_refinement 'CrysAlisPro 1.171.39.46 (Rigaku OD, 2018)'
_computing_data_collection 'CrysAlisPro 1.171.39.46 (Rigaku OD, 2018)'
_computing_data_reduction 'CrysAlisPro 1.171.39.46 (Rigaku OD, 2018)'
_computing_structure_refinement 'SHELXL-2017/1 (Sheldrick, 2017)'
_diffrn_ambient_temperature 293(2)
_diffrn_detector_area_resol_mean 10.4323
_diffrn_measured_fraction_theta_full 0.984
_diffrn_measured_fraction_theta_max 0.955
_diffrn_measurement_device_type 'Xcalibur, Ruby, Nova'
_diffrn_measurement_method '\w scans'
_diffrn_radiation_monochromator mirror
_diffrn_radiation_type CuK\a
_diffrn_radiation_wavelength 1.54184
_diffrn_reflns_av_R_equivalents 0.0374
_diffrn_reflns_av_unetI/netI 0.0377
_diffrn_reflns_Laue_measured_fraction_full 0.984
_diffrn_reflns_Laue_measured_fraction_max 0.955
_diffrn_reflns_limit_h_max 8
_diffrn_reflns_limit_h_min -9
_diffrn_reflns_limit_k_max 9
_diffrn_reflns_limit_k_min -9
_diffrn_reflns_limit_l_max 18
_diffrn_reflns_limit_l_min -17
_diffrn_reflns_number 6183
_diffrn_reflns_point_group_measured_fraction_full 0.984
_diffrn_reflns_point_group_measured_fraction_max 0.955
_diffrn_reflns_theta_full 67.684
_diffrn_reflns_theta_max 77.117
_diffrn_reflns_theta_min 3.066
_diffrn_source 'micro-focus sealed X-ray tube'
_exptl_absorpt_coefficient_mu 0.665
_exptl_absorpt_correction_T_max 1
_exptl_absorpt_correction_T_min 0.67569
_exptl_absorpt_correction_type multi-scan
_exptl_absorpt_process_details
;
        CrysAlisPro 1.171.39.46 (Rigaku Oxford Diffraction, 2018)
        Empirical absorption correction using spherical harmonics,
 implemented in SCALE3 ABSPACK scaling algorithm.
;
_exptl_crystal_colour black
_exptl_crystal_density_diffrn 1.306
_exptl_crystal_description prism
_exptl_crystal_F_000 302
_exptl_crystal_size_max 0.32
_exptl_crystal_size_mid 0.11
_exptl_crystal_size_min 0.09
_refine_diff_density_max 0.918
_refine_diff_density_min -0.236
_refine_diff_density_rms 0.08
_refine_ls_extinction_method none
_refine_ls_goodness_of_fit_ref 1.4
_refine_ls_hydrogen_treatment constr
_refine_ls_matrix_type full
_refine_ls_number_parameters 217
_refine_ls_number_reflns 3038
_refine_ls_number_restraints 0
_refine_ls_restrained_S_all 1.4
_refine_ls_R_factor_all 0.1164
_refine_ls_R_factor_gt 0.1078
_refine_ls_shift/su_max 0.001
_refine_ls_shift/su_mean 0
_refine_ls_structure_factor_coef Fsqd
_refine_ls_weighting_details 'w=1/[\s^2^(Fo^2^)+(0.2000P)^2^] where P=(Fo^2^+2Fc^2^)/3'
_refine_ls_weighting_scheme calc
_refine_ls_wR_factor_ref 0.3477
_reflns_number_gt 2470
_reflns_number_total 3038
_reflns_threshold_expression 'I > 2\s(I)'
_cod_data_source_file lq5043.cif
_cod_data_source_block tcnq_phen_1
_cod_database_code 1567032

loop_
_space_group_symop_id
_space_group_symop_operation_xyz
1 x,y,z
2 -x,-y,-z

loop_
_atom_site_label
_atom_site_fract_x
_atom_site_fract_y
_atom_site_fract_z
_atom_site_U_iso_or_equiv
_atom_site_adp_type
_atom_site_calc_flag
_atom_site_occupancy
_atom_site_disorder_assembly
_atom_site_disorder_group
_atom_site_type_symbol
N1 0.0448(6) 1.2117(4) 0.6984(2) 0.0861(9) Uani d 1 . . N
N2 0.5031(6) 0.5333(5) 0.21299(19) 0.0890(9) Uani d 1 . . N
N3 -0.0731(5) 0.7475(5) 0.8374(2) 0.0873(9) Uani d 1 . . N
N4 0.3940(5) 0.0799(4) 0.3600(2) 0.0845(9) Uani d 1 . . N
C1 0.0568(4) 1.0608(4) 0.69478(18) 0.0642(7) Uani d 1 . . C
C2 0.0700(4) 0.8717(4) 0.69094(18) 0.0599(7) Uani d 1 . . C
C3 0.1522(4) 0.7577(4) 0.61071(17) 0.0563(6) Uani d 1 . . C
C4 0.2259(4) 0.8278(4) 0.52693(18) 0.0575(6) Uani d 1 . . C
H4 0.22311 0.949685 0.52641 0.069 Uiso calc 1 . . H
C5 0.2991(4) 0.7184(4) 0.44893(17) 0.0578(6) Uani d 1 . . C
H5 0.34653 0.76632 0.395716 0.069 Uiso calc 1 . . H
C6 0.3050(4) 0.5298(4) 0.44657(16) 0.0552(6) Uani d 1 . . C
C7 0.3791(4) 0.4183(4) 0.36604(17) 0.0585(6) Uani d 1 . . C
C8 0.4458(4) 0.4855(4) 0.28093(18) 0.0654(7) Uani d 1 . . C
C9 -0.0081(4) 0.8035(4) 0.77229(19) 0.0659(7) Uani d 1 . . C
C10 0.1592(4) 0.5699(4) 0.60904(18) 0.0588(7) Uani d 1 . . C
H10 0.112176 0.522043 0.662412 0.071 Uiso calc 1 . . H
C11 0.2335(4) 0.4595(4) 0.53063(17) 0.0582(6) Uani d 1 . . C
H11 0.23802 0.337095 0.531467 0.07 Uiso calc 1 . . H
C12 0.3867(4) 0.2308(4) 0.36301(18) 0.0623(7) Uani d 1 . . C
N5 0.0618(5) 1.1912(4) 0.93702(17) 0.0721(8) Uani d 0.5 A 1 N
C16 0.2710(5) 0.8730(5) 0.9597(2) 0.0812(9) Uani d 0.5 A 1 C
N6 0.2710(5) 0.8730(5) 0.9597(2) 0.0812(9) Uani d 0.5 A 2 N
C18 0.0618(5) 1.1912(4) 0.93702(17) 0.0721(8) Uani d 0.5 A 2 C
C13 0.2226(6) 1.2184(6) 0.8868(2) 0.0847(10) Uani d 1 . . C
H13 0.208335 1.334303 0.86249 0.102 Uiso calc 1 A 1 H
C14 0.4035(7) 1.0775(7) 0.8720(3) 0.0957(12) Uani d 1 . . C
H14 0.511757 1.096447 0.837128 0.115 Uiso calc 1 . . H
C15 0.4246(6) 0.9053(7) 0.9095(3) 0.0915(11) Uani d 1 . . C
H15 0.548552 0.809886 0.89963 0.11 Uiso calc 1 A 1 H
C17 0.0846(5) 1.0164(5) 0.97332(18) 0.0717(8) Uani d 1 . . C
C19 0.2743(12) 0.7075(10) 1.0002(6) 0.0859(18) Uani d 0.5 . . C
H19 0.399337 0.613306 0.992173 0.103 Uiso calc 0.5 A 1 H
C20 -0.1261(8) 1.3433(8) 0.9497(4) 0.0623(11) Uani d 0.5 . . C
H20 -0.145822 1.461315 0.927058 0.075 Uiso calc 0.5 A 1 H

loop_
_atom_site_aniso_label
_atom_site_aniso_U_11
_atom_site_aniso_U_22
_atom_site_aniso_U_33
_atom_site_aniso_U_12
_atom_site_aniso_U_13
_atom_site_aniso_U_23
N1 0.114(2) 0.0633(15) 0.0807(18) -0.0300(14) -0.0136(16) -0.0009(12)
N2 0.114(2) 0.100(2) 0.0551(14) -0.0462(18) 0.0037(14) 0.0084(13)
N3 0.107(2) 0.096(2) 0.0571(14) -0.0412(17) 0.0099(13) -0.0011(13)
N4 0.108(2) 0.0741(17) 0.0780(17) -0.0448(15) 0.0010(15) -0.0051(13)
C1 0.0733(15) 0.0641(15) 0.0528(13) -0.0212(11) -0.0091(11) 0.0002(10)
C2 0.0612(13) 0.0643(14) 0.0520(13) -0.0199(10) -0.0063(10) 0.0006(10)
C3 0.0576(12) 0.0598(14) 0.0503(12) -0.0198(10) -0.0061(9) 0.0010(10)
C4 0.0645(13) 0.0539(12) 0.0530(13) -0.0208(10) -0.0052(9) 0.0029(9)
C5 0.0663(14) 0.0599(14) 0.0473(12) -0.0229(10) -0.0064(9) 0.0053(9)
C6 0.0592(13) 0.0597(13) 0.0480(12) -0.0230(10) -0.0068(9) 0.0047(9)
C7 0.0648(13) 0.0628(14) 0.0481(12) -0.0241(10) -0.0039(9) 0.0005(10)
C8 0.0756(16) 0.0718(16) 0.0496(13) -0.0291(12) -0.0027(11) 0.0008(11)
C9 0.0744(15) 0.0686(16) 0.0530(14) -0.0258(12) -0.0003(11) -0.0048(11)
C10 0.0631(13) 0.0645(14) 0.0495(12) -0.0261(11) -0.0001(9) 0.0042(10)
C11 0.0668(14) 0.0583(13) 0.0513(13) -0.0266(10) -0.0010(10) 0.0007(10)
C12 0.0725(15) 0.0675(16) 0.0494(12) -0.0298(12) -0.0021(10) -0.0011(10)
N5 0.0917(18) 0.0787(17) 0.0515(13) -0.0375(14) -0.0086(11) 0.0050(11)
C16 0.089(2) 0.088(2) 0.0658(16) -0.0344(16) 0.0029(14) -0.0102(14)
N6 0.089(2) 0.088(2) 0.0658(16) -0.0344(16) 0.0029(14) -0.0102(14)
C18 0.0917(18) 0.0787(17) 0.0515(13) -0.0375(14) -0.0086(11) 0.0050(11)
C13 0.107(2) 0.102(2) 0.0598(16) -0.057(2) -0.0077(15) 0.0098(15)
C14 0.102(3) 0.128(3) 0.0688(19) -0.062(3) 0.0091(17) -0.0061(19)
C15 0.082(2) 0.113(3) 0.076(2) -0.0368(19) 0.0109(16) -0.0130(19)
C17 0.095(2) 0.0823(19) 0.0465(12) -0.0427(16) -0.0063(12) -0.0038(12)
C19 0.085(4) 0.074(4) 0.085(4) -0.012(3) -0.005(3) -0.002(3)
C20 0.065(3) 0.064(3) 0.053(2) -0.019(2) -0.0092(19) 0.014(2)

loop_
_atom_type_symbol
_atom_type_description
_atom_type_scat_dispersion_real
_atom_type_scat_dispersion_imag
_atom_type_scat_source
C C 0.0181 0.0091 'International Tables Vol C Tables 4.2.6.8 and 6.1.1.4'
H H 0 0 'International Tables Vol C Tables 4.2.6.8 and 6.1.1.4'
N N 0.0311 0.018 'International Tables Vol C Tables 4.2.6.8 and 6.1.1.4'

loop_
_geom_angle_atom_site_label_1
_geom_angle_atom_site_label_2
_geom_angle_atom_site_label_3
_geom_angle
_geom_angle_site_symmetry_1
_geom_angle_site_symmetry_3
_geom_angle_publ_flag
N1 C1 C2 179.3(3) . . ?
C3 C2 C9 120.9(3) . . ?
C3 C2 C1 122.3(2) . . ?
C9 C2 C1 116.8(2) . . ?
C2 C3 C10 120.6(2) . . ?
C2 C3 C4 121.2(2) . . ?
C10 C3 C4 118.1(2) . . ?
C5 C4 C3 120.8(2) . . ?
C5 C4 H4 119.6 . . ?
C3 C4 H4 119.6 . . ?
C4 C5 C6 121.4(2) . . ?
C4 C5 H5 119.3 . . ?
C6 C5 H5 119.3 . . ?
C7 C6 C5 121.2(2) . . ?
C7 C6 C11 121.1(2) . . ?
C5 C6 C11 117.7(2) . . ?
C6 C7 C12 121.7(2) . . ?
C6 C7 C8 122.4(2) . . ?
C12 C7 C8 115.8(2) . . ?
N2 C8 C7 177.8(3) . . ?
N3 C9 C2 179.0(3) . . ?
C11 C10 C3 121.1(2) . . ?
C11 C10 H10 119.4 . . ?
C3 C10 H10 119.4 . . ?
C10 C11 C6 120.9(2) . . ?
C10 C11 H11 119.6 . . ?
C6 C11 H11 119.6 . . ?
N4 C12 C7 179.4(3) . . ?
C13 N5 C17 119.3(3) . . ?
C13 N5 C20 118.6(3) . . ?
C17 N5 C20 122.1(3) . . ?
C15 C16 C19 126.9(4) . . ?
C15 C16 C17 118.7(3) . . ?
C19 C16 C17 114.4(4) . . ?
C15 N6 C19 126.9(4) . . ?
C15 N6 C17 118.7(3) . . ?
C19 N6 C17 114.4(4) . . ?
C13 C18 C17 119.3(3) . . ?
C13 C18 C20 118.6(3) . . ?
C17 C18 C20 122.1(3) . . ?
C14 C13 N5 120.7(4) . . ?
C14 C13 C18 120.7(4) . . ?
C14 C13 H13 119.6 . . ?
N5 C13 H13 119.6 . . ?
C13 C14 C15 119.4(3) . . ?
C13 C14 H14 120.3 . . ?
C15 C14 H14 120.3 . . ?
N6 C15 C14 121.8(4) . . ?
C16 C15 C14 121.8(4) . . ?
C16 C15 H15 119.1 . . ?
C14 C15 H15 119.1 . . ?
N6 C17 C18 120.0(3) . . ?
C16 C17 N5 120.0(3) . . ?
C16 C17 C17 119.6(4) . 2_577 ?
N5 C17 C17 120.4(4) . 2_577 ?
C20 C19 C16 131.9(6) 2_577 . ?
C20 C19 N6 131.9(6) 2_577 . ?
C20 C19 H19 114.1 2_577 . ?
C16 C19 H19 114.1 . . ?
C19 C20 N5 111.6(5) 2_577 . ?
C19 C20 C18 111.6(5) 2_577 . ?
C19 C20 H20 124.2 2_577 . ?
N5 C20 H20 124.2 . . ?

loop_
_geom_bond_atom_site_label_1
_geom_bond_atom_site_label_2
_geom_bond_site_symmetry_2
_geom_bond_distance
_geom_bond_publ_flag
N1 C1 . 1.134(4) ?
N2 C8 . 1.129(4) ?
N3 C9 . 1.148(4) ?
N4 C12 . 1.144(4) ?
C1 C2 . 1.424(4) ?
C2 C3 . 1.402(4) ?
C2 C9 . 1.418(4) ?
C3 C10 . 1.428(4) ?
C3 C4 . 1.440(3) ?
C4 C5 . 1.354(4) ?
C4 H4 . 0.93 ?
C5 C6 . 1.436(4) ?
C5 H5 . 0.93 ?
C6 C7 . 1.391(4) ?
C6 C11 . 1.438(3) ?
C7 C12 . 1.424(4) ?
C7 C8 . 1.426(4) ?
C10 C11 . 1.362(4) ?
C10 H10 . 0.93 ?
C11 H11 . 0.93 ?
N5 C13 . 1.368(4) ?
N5 C17 . 1.399(4) ?
N5 C20 . 1.436(6) ?
C16 C15 . 1.343(5) ?
C16 C19 . 1.388(9) ?
C16 C17 . 1.398(5) ?
N6 C15 . 1.343(5) ?
N6 C19 . 1.388(9) ?
N6 C17 . 1.398(5) ?
C18 C13 . 1.368(4) ?
C18 C17 . 1.399(4) ?
C18 C20 . 1.436(6) ?
C13 C14 . 1.363(7) ?
C13 H13 . 0.93 ?
C14 C15 . 1.390(7) ?
C14 H14 . 0.93 ?
C15 H15 . 0.93 ?
C17 C17 2_577 1.458(6) ?
C19 C20 2_577 1.383(10) ?
C19 H19 . 0.93 ?
C20 H20 . 0.93 ?

loop_
_geom_torsion_atom_site_label_1
_geom_torsion_atom_site_label_2
_geom_torsion_atom_site_label_3
_geom_torsion_atom_site_label_4
_geom_torsion
_geom_torsion_site_symmetry_1
_geom_torsion_site_symmetry_2
_geom_torsion_site_symmetry_3
_geom_torsion_site_symmetry_4
_geom_torsion_publ_flag
C9 C2 C3 C10 0.0(4) . . . . ?
C1 C2 C3 C10 -178.8(2) . . . . ?
C9 C2 C3 C4 178.0(2) . . . . ?
C1 C2 C3 C4 -0.8(4) . . . . ?
C2 C3 C4 C5 -177.8(2) . . . . ?
C10 C3 C4 C5 0.1(4) . . . . ?
C3 C4 C5 C6 0.4(4) . . . . ?
C4 C5 C6 C7 179.5(2) . . . . ?
C4 C5 C6 C11 -1.0(4) . . . . ?
C5 C6 C7 C12 179.7(2) . . . . ?
C11 C6 C7 C12 0.3(4) . . . . ?
C5 C6 C7 C8 -2.5(4) . . . . ?
C11 C6 C7 C8 178.2(2) . . . . ?
C2 C3 C10 C11 178.1(2) . . . . ?
C4 C3 C10 C11 0.1(4) . . . . ?
C3 C10 C11 C6 -0.8(4) . . . . ?
C7 C6 C11 C10 -179.3(2) . . . . ?
C5 C6 C11 C10 1.3(4) . . . . ?
C17 N5 C13 C14 0.0(5) . . . . ?
C20 N5 C13 C14 -179.2(4) . . . . ?
C17 C18 C13 C14 0.0(5) . . . . ?
C20 C18 C13 C14 -179.2(4) . . . . ?
N5 C13 C14 C15 -0.8(6) . . . . ?
C18 C13 C14 C15 -0.8(6) . . . . ?
C19 N6 C15 C14 179.9(5) . . . . ?
C17 N6 C15 C14 0.8(6) . . . . ?
C19 C16 C15 C14 179.9(5) . . . . ?
C17 C16 C15 C14 0.8(6) . . . . ?
C13 C14 C15 N6 0.5(6) . . . . ?
C13 C14 C15 C16 0.5(6) . . . . ?
C15 N6 C17 C18 -1.6(5) . . . . ?
C19 N6 C17 C18 179.2(4) . . . . ?
C15 N6 C17 C17 179.3(3) . . . 2_577 ?
C19 N6 C17 C17 0.1(6) . . . 2_577 ?
C15 C16 C17 N5 -1.6(5) . . . . ?
C19 C16 C17 N5 179.2(4) . . . . ?
C15 C16 C17 C17 179.3(3) . . . 2_577 ?
C19 C16 C17 C17 0.1(6) . . . 2_577 ?
C13 C18 C17 N6 1.3(4) . . . . ?
C20 C18 C17 N6 -179.5(3) . . . . ?
C13 C18 C17 C17 -179.7(3) . . . 2_577 ?
C20 C18 C17 C17 -0.5(5) . . . 2_577 ?
C13 N5 C17 C16 1.3(4) . . . . ?
C20 N5 C17 C16 -179.5(3) . . . . ?
C13 N5 C17 C17 -179.7(3) . . . 2_577 ?
C20 N5 C17 C17 -0.5(5) . . . 2_577 ?
C15 C16 C19 C20 -177.7(7) . . . 2_577 ?
C17 C16 C19 C20 1.4(11) . . . 2_577 ?
C15 N6 C19 C20 -177.7(7) . . . 2_577 ?
C17 N6 C19 C20 1.4(11) . . . 2_577 ?
C13 N5 C20 C19 178.5(5) . . . 2_577 ?
C17 N5 C20 C19 -0.7(7) . . . 2_577 ?
C13 C18 C20 C19 178.5(5) . . . 2_577 ?
C17 C18 C20 C19 -0.7(7) . . . 2_577 ?
